data_7713659
loop_
_publ_author_name
'Schratzberger, Heiko'
'Liebminger, Lorenzo A.'
'St\"oger, Berthold'
'Veiros, Luis F.'
'Kirchner, Karl'

_publ_section_title
;
 Base Metal Complexes featuring a New Pyrazole-Derived PCP-Pincer Ligand
;
_journal_name_full 'Dalton Transactions'
_journal_paper_doi 10.1039/D3DT02111D
_journal_year 2023
_chemical_formula_sum 'C31 H42 B Cl F4 Fe N2 O2 P2'
_chemical_formula_weight 714.71
_space_group_crystal_system trigonal
_space_group_IT_number 152
_space_group_name_Hall 'P 31 2"'
_space_group_name_H-M_alt 'P 31 2 1'
_atom_sites_solution_hydrogens geom
_audit_creation_method SHELXL-2014/7
_audit_update_record
;
2023-06-21 deposited with the CCDC.	2023-08-04 downloaded from the CCDC.
;
_cell_angle_alpha 90
_cell_angle_beta 90
_cell_angle_gamma 120
_cell_formula_units_Z 3
_cell_length_a 20.046(3)
_cell_length_b 20.046(3)
_cell_length_c 7.9727(17)
_cell_measurement_reflns_used 9897
_cell_measurement_temperature 100
_cell_measurement_theta_max 29.41
_cell_measurement_theta_min 2.35
_cell_volume 2774.5(8)
_computing_structure_refinement 'SHELXL-2014/7 (Sheldrick, 2014)'
_diffrn_ambient_temperature 100
_diffrn_measured_fraction_theta_full 0.999
_diffrn_measured_fraction_theta_max 0.985
_diffrn_measurement_device 'four-circle diffractometer'
_diffrn_measurement_device_type 'Bruker KAPPA APEX II CCD'
_diffrn_measurement_method '\w- and \f-scans'
_diffrn_radiation_monochromator graphite
_diffrn_radiation_type MoK\a
_diffrn_radiation_wavelength 0.71073
_diffrn_reflns_av_R_equivalents 0.1066
_diffrn_reflns_av_unetI/netI 0.0563
_diffrn_reflns_Laue_measured_fraction_full 0.999
_diffrn_reflns_Laue_measured_fraction_max 0.985
_diffrn_reflns_limit_h_max 27
_diffrn_reflns_limit_h_min -27
_diffrn_reflns_limit_k_max 27
_diffrn_reflns_limit_k_min -28
_diffrn_reflns_limit_l_max 11
_diffrn_reflns_limit_l_min -11
_diffrn_reflns_number 49104
_diffrn_reflns_point_group_measured_fraction_full 0.999
_diffrn_reflns_point_group_measured_fraction_max 0.984
_diffrn_reflns_theta_full 25.242
_diffrn_reflns_theta_max 30.216
_diffrn_reflns_theta_min 2.032
_exptl_absorpt_coefficient_mu 0.615
_exptl_absorpt_correction_T_max 0.246
_exptl_absorpt_correction_T_min 0.191
_exptl_absorpt_correction_type multi-scan
_exptl_absorpt_process_details SADABS
_exptl_crystal_colour yellow
_exptl_crystal_density_diffrn 1.283
_exptl_crystal_description block
_exptl_crystal_F_000 1116
_exptl_crystal_size_max 0.03
_exptl_crystal_size_mid 0.03
_exptl_crystal_size_min 0.03
_refine_diff_density_max 0.390
_refine_diff_density_min -0.341
_refine_diff_density_rms 0.066
_refine_ls_abs_structure_details
;
 Refined as an inversion twin.
;
_refine_ls_abs_structure_Flack 0.07(2)
_refine_ls_extinction_method none
_refine_ls_goodness_of_fit_ref 1.040
_refine_ls_hydrogen_treatment constr
_refine_ls_matrix_type full
_refine_ls_number_parameters 239
_refine_ls_number_reflns 5421
_refine_ls_number_restraints 0
_refine_ls_restrained_S_all 1.040
_refine_ls_R_factor_all 0.0536
_refine_ls_R_factor_gt 0.0385
_refine_ls_shift/su_max 0.000
_refine_ls_shift/su_mean 0.000
_refine_ls_structure_factor_coef Fsqd
_refine_ls_weighting_details 'w=1/[\s^2^(Fo^2^)+(0.0536P)^2^+0.1094P] where P=(Fo^2^+2Fc^2^)/3'
_refine_ls_weighting_scheme calc
_refine_ls_wR_factor_gt 0.0925
_refine_ls_wR_factor_ref 0.0991
_reflns_Friedel_coverage 0.855
_reflns_Friedel_fraction_full 1.000
_reflns_Friedel_fraction_max 0.984
_reflns_number_gt 4595
_reflns_number_total 5421
_reflns_threshold_expression 'I > 2\s(I)'
_cod_data_source_file d3dt02111d3.cif
_cod_data_source_block Fe2
_cod_original_cell_volume 2774.7(10)
_cod_database_code 7713659
_shelx_shelxl_version_number 2014/7
_shelx_space_group_comment
;
The symmetry employed for this shelxl refinement is uniquely defined
by the following loop, which should always be used as a source of
symmetry information in preference to the above space-group names.
They are only intended as comments.
;
_shelx_estimated_absorpt_t_min 0.982
_shelx_estimated_absorpt_t_max 0.985

loop_
_space_group_symop_operation_xyz
'x, y, z'
'-y, x-y, z+1/3'
'-x+y, -x, z+2/3'
'y, x, -z'
'x-y, -y, -z+2/3'
'-x, -x+y, -z+1/3'

loop_
_atom_site_label
_atom_site_type_symbol
_atom_site_fract_x
_atom_site_fract_y
_atom_site_fract_z
_atom_site_U_iso_or_equiv
_atom_site_adp_type
_atom_site_occupancy
_atom_site_site_symmetry_order
_atom_site_calc_flag
_atom_site_refinement_flags_posn
_atom_site_refinement_flags_adp
_atom_site_refinement_flags_occupancy
_atom_site_disorder_assembly
_atom_site_disorder_group
Fe1 Fe 0.31682(3) 1.0000 0.3333 0.01545(13) Uani 1 2 d S T P . .
Cl1 Cl 0.28820(13) 0.94599(13) 0.6096(4) 0.0271(4) Uani 0.5 1 d . . P . .
P1 P 0.26627(4) 0.87862(4) 0.22552(10) 0.01974(17) Uani 1 1 d . . . . .
F1 F 0.5701(3) 0.9527(3) 0.9659(6) 0.0563(14) Uani 0.5 1 d . . P . .
F2 F 0.6239(3) 1.0751(3) 0.8647(7) 0.0555(14) Uani 0.5 1 d . . P . .
F3 F 0.6498(3) 0.9879(3) 0.7364(7) 0.0466(11) Uani 0.5 1 d . . P . .
F4 F 0.5317(3) 0.9740(3) 0.7195(6) 0.0521(13) Uani 0.5 1 d . . P . .
O1 O 0.1698(2) 1.0000 0.3333 0.0768(19) Uani 1 2 d S T P . .
O2 O 0.2718(5) 0.9313(5) 0.6680(10) 0.054(3) Uani 0.5 1 d . . P . .
N1 N 0.50535(14) 0.96267(13) 0.3572(3) 0.0169(5) Uani 1 1 d . . . . .
C1 C 0.29870(17) 0.82230(17) 0.3491(4) 0.0202(6) Uani 1 1 d . . . . .
C2 C 0.37273(17) 0.85908(16) 0.4212(4) 0.0183(6) Uani 1 1 d . . . . .
C3 C 0.39309(18) 0.82004(17) 0.5379(4) 0.0217(6) Uani 1 1 d . . . . .
H3 H 0.4410 0.8467 0.5951 0.026 Uiso 1 1 calc R U . . .
C4 C 0.3430(2) 0.74185(19) 0.5701(5) 0.0293(7) Uani 1 1 d . . . . .
H4 H 0.3571 0.7150 0.6475 0.035 Uiso 1 1 calc R U . . .
C5 C 0.27246(19) 0.70368(18) 0.4884(4) 0.0289(7) Uani 1 1 d . . . . .
H5 H 0.2395 0.6500 0.5057 0.035 Uiso 1 1 calc R U . . .
C6 C 0.24978(18) 0.74319(17) 0.3818(4) 0.0251(6) Uani 1 1 d . . . . .
H6 H 0.2006 0.7166 0.3299 0.030 Uiso 1 1 calc R U . . .
C7 C 0.42914(16) 0.93926(16) 0.3739(3) 0.0165(5) Uani 1 1 d . . . . .
C8 C 0.41655(19) 1.0000 0.3333 0.0148(7) Uani 1 2 d S T P . .
C9 C 0.54707(18) 0.91962(17) 0.3540(4) 0.0231(6) Uani 1 1 d . . . . .
H9A H 0.5101 0.8643 0.3463 0.035 Uiso 1 1 calc R U . . .
H9B H 0.5775 0.9302 0.4569 0.035 Uiso 1 1 calc R U . . .
H9C H 0.5815 0.9357 0.2565 0.035 Uiso 1 1 calc R U . . .
C10 C 0.29133(18) 0.87014(17) 0.0051(4) 0.0268(7) Uani 1 1 d . . . . .
H10 H 0.2737 0.8995 -0.0662 0.032 Uiso 1 1 calc R U . . .
C11 C 0.37783(19) 0.90545(19) -0.0243(4) 0.0296(7) Uani 1 1 d . . . . .
H11A H 0.3875 0.9031 -0.1440 0.044 Uiso 1 1 calc R U . . .
H11B H 0.3969 0.8766 0.0397 0.044 Uiso 1 1 calc R U . . .
H11C H 0.4046 0.9593 0.0127 0.044 Uiso 1 1 calc R U . . .
C12 C 0.2496(2) 0.7865(2) -0.0589(5) 0.0407(9) Uani 1 1 d . . . . .
H12A H 0.2607 0.7859 -0.1785 0.061 Uiso 1 1 calc R U . . .
H12B H 0.1940 0.7639 -0.0429 0.061 Uiso 1 1 calc R U . . .
H12C H 0.2677 0.7565 0.0038 0.061 Uiso 1 1 calc R U . . .
C13 C 0.15905(18) 0.81785(18) 0.2268(5) 0.0306(7) Uani 1 1 d . . . . .
H13 H 0.1464 0.7647 0.1935 0.037 Uiso 1 1 calc R U . . .
C14 C 0.1240(2) 0.8114(2) 0.3999(5) 0.0395(9) Uani 1 1 d . . . . .
H14A H 0.1282 0.8607 0.4301 0.059 Uiso 1 1 calc R U . . .
H14B H 0.1516 0.7981 0.4827 0.059 Uiso 1 1 calc R U . . .
H14C H 0.0696 0.7711 0.3981 0.059 Uiso 1 1 calc R U . . .
C15 C 0.1234(2) 0.8457(2) 0.0939(6) 0.0436(10) Uani 1 1 d . . . . .
H15A H 0.1415 0.8412 -0.0175 0.065 Uiso 1 1 calc R U . . .
H15B H 0.1389 0.8996 0.1155 0.065 Uiso 1 1 calc R U . . .
H15C H 0.0672 0.8140 0.0987 0.065 Uiso 1 1 calc R U . . .
C16 C 0.2269(3) 1.0000 0.3333 0.0411(14) Uani 1 2 d S T P . .
C17 C 0.2932(4) 0.9608(4) 0.5275(11) 0.0211(13) Uani 0.5 1 d . . P . .
B1 B 0.5961(3) 1.0000 0.8333 0.0291(11) Uani 1 2 d S T P . .

loop_
_atom_site_aniso_label
_atom_site_aniso_U_11
_atom_site_aniso_U_22
_atom_site_aniso_U_33
_atom_site_aniso_U_23
_atom_site_aniso_U_13
_atom_site_aniso_U_12
Fe1 0.01549(19) 0.0141(2) 0.0163(3) 0.0001(2) 0.00007(10) 0.00704(12)
Cl1 0.0279(10) 0.0276(11) 0.0263(14) -0.0012(10) 0.0021(11) 0.0143(9)
P1 0.0168(3) 0.0147(3) 0.0251(4) -0.0027(3) -0.0012(3) 0.0059(3)
F1 0.072(4) 0.070(4) 0.037(3) 0.020(3) 0.014(3) 0.043(3)
F2 0.049(3) 0.030(2) 0.081(4) -0.017(2) 0.008(3) 0.015(2)
F3 0.041(3) 0.037(2) 0.066(3) 0.004(2) 0.019(2) 0.023(2)
F4 0.050(3) 0.066(3) 0.043(3) -0.015(2) -0.017(2) 0.031(3)
O1 0.0254(14) 0.039(2) 0.170(6) -0.035(3) -0.0176(16) 0.0197(12)
O2 0.058(5) 0.054(5) 0.032(4) 0.016(3) 0.020(3) 0.015(4)
N1 0.0167(11) 0.0152(11) 0.0180(11) 0.0016(9) 0.0015(9) 0.0075(9)
C1 0.0217(14) 0.0184(13) 0.0216(14) -0.0001(11) 0.0047(11) 0.0108(11)
C2 0.0202(13) 0.0158(12) 0.0200(14) 0.0014(10) 0.0059(11) 0.0099(11)
C3 0.0248(15) 0.0206(14) 0.0229(15) 0.0030(11) 0.0057(12) 0.0137(12)
C4 0.0352(17) 0.0249(15) 0.0351(18) 0.0126(14) 0.0164(15) 0.0206(14)
C5 0.0277(16) 0.0157(13) 0.042(2) 0.0062(13) 0.0149(14) 0.0099(12)
C6 0.0209(14) 0.0166(13) 0.0341(17) 0.0010(12) 0.0070(13) 0.0065(12)
C7 0.0178(12) 0.0171(12) 0.0145(12) -0.0023(10) 0.0012(10) 0.0087(10)
C8 0.0168(13) 0.0146(17) 0.0123(16) -0.0015(14) -0.0007(7) 0.0073(8)
C9 0.0217(14) 0.0183(13) 0.0324(17) -0.0005(12) 0.0028(12) 0.0124(12)
C10 0.0282(16) 0.0222(14) 0.0251(15) -0.0057(12) -0.0045(12) 0.0089(12)
C11 0.0325(17) 0.0329(17) 0.0205(14) -0.0025(12) 0.0025(12) 0.0141(15)
C12 0.044(2) 0.0312(18) 0.036(2) -0.0161(15) -0.0023(16) 0.0100(16)
C13 0.0166(14) 0.0196(14) 0.049(2) -0.0039(14) -0.0011(13) 0.0044(12)
C14 0.0224(16) 0.0298(18) 0.063(3) -0.0018(17) 0.0100(16) 0.0101(14)
C15 0.0238(17) 0.036(2) 0.068(3) -0.0073(19) -0.0145(18) 0.0123(15)
C16 0.0256(18) 0.022(2) 0.075(4) -0.012(2) -0.0059(12) 0.0110(11)
C17 0.019(3) 0.022(3) 0.024(4) -0.007(3) 0.001(3) 0.011(3)
B1 0.0284(19) 0.023(2) 0.034(3) 0.001(2) 0.0007(10) 0.0115(12)

loop_
_atom_type_symbol
_atom_type_description
_atom_type_scat_dispersion_real
_atom_type_scat_dispersion_imag
_atom_type_scat_source
C C 0.0033 0.0016 'International Tables Vol C Tables 4.2.6.8 and 6.1.1.4'
H H 0.0000 0.0000 'International Tables Vol C Tables 4.2.6.8 and 6.1.1.4'
B B 0.0013 0.0007 'International Tables Vol C Tables 4.2.6.8 and 6.1.1.4'
N N 0.0061 0.0033 'International Tables Vol C Tables 4.2.6.8 and 6.1.1.4'
O O 0.0106 0.0060 'International Tables Vol C Tables 4.2.6.8 and 6.1.1.4'
F F 0.0171 0.0103 'International Tables Vol C Tables 4.2.6.8 and 6.1.1.4'
P P 0.1023 0.0942 'International Tables Vol C Tables 4.2.6.8 and 6.1.1.4'
Fe Fe 0.3463 0.8444 'International Tables Vol C Tables 4.2.6.8 and 6.1.1.4'
Cl Cl 0.1484 0.1585 'International Tables Vol C Tables 4.2.6.8 and 6.1.1.4'

loop_
_geom_angle_atom_site_label_1
_geom_angle_atom_site_label_2
_geom_angle_atom_site_label_3
_geom_angle
_geom_angle_site_symmetry_1
_geom_angle_site_symmetry_3
_geom_angle_publ_flag
C17 Fe1 C17 174.6(5) . 5_675 ?
C17 Fe1 C16 87.3(2) . . ?
C17 Fe1 C16 87.3(2) 5_675 . ?
C17 Fe1 C8 92.7(2) . . ?
C17 Fe1 C8 92.7(2) 5_675 . ?
C16 Fe1 C8 180.0 . . ?
C17 Fe1 P1 91.8(2) . 5_675 ?
C17 Fe1 P1 88.7(2) 5_675 5_675 ?
C16 Fe1 P1 95.11(2) . 5_675 ?
C8 Fe1 P1 84.89(2) . 5_675 ?
C17 Fe1 P1 88.7(2) . . ?
C17 Fe1 P1 91.8(2) 5_675 . ?
C16 Fe1 P1 95.11(2) . . ?
C8 Fe1 P1 84.89(2) . . ?
P1 Fe1 P1 169.79(4) 5_675 . ?
C17 Fe1 Cl1 2.0(3) . . ?
C17 Fe1 Cl1 176.5(2) 5_675 . ?
C16 Fe1 Cl1 89.23(5) . . ?
C8 Fe1 Cl1 90.77(5) . . ?
P1 Fe1 Cl1 90.93(5) 5_675 . ?
P1 Fe1 Cl1 89.20(5) . . ?
C17 Fe1 Cl1 176.5(2) . 5_675 ?
C17 Fe1 Cl1 2.0(3) 5_675 5_675 ?
C16 Fe1 Cl1 89.23(5) . 5_675 ?
C8 Fe1 Cl1 90.77(5) . 5_675 ?
P1 Fe1 Cl1 89.21(5) 5_675 5_675 ?
P1 Fe1 Cl1 90.93(5) . 5_675 ?
Cl1 Fe1 Cl1 178.45(11) . 5_675 ?
O2 Cl1 C17 156.3(12) . . ?
O2 Cl1 Fe1 161.2(11) . . ?
C17 Cl1 Fe1 4.9(6) . . ?
C1 P1 C10 104.78(14) . . ?
C1 P1 C13 103.94(15) . . ?
C10 P1 C13 102.77(16) . . ?
C1 P1 Fe1 110.27(10) . . ?
C10 P1 Fe1 117.18(10) . . ?
C13 P1 Fe1 116.47(11) . . ?
B1 F1 F2 58.6(3) . 5_676 ?
B1 F1 F4 57.7(3) . 5_676 ?
F2 F1 F4 96.9(4) 5_676 5_676 ?
B1 F1 F3 56.8(3) . 5_676 ?
F2 F1 F3 97.8(4) 5_676 5_676 ?
F4 F1 F3 87.2(4) 5_676 5_676 ?
B1 F2 F4 64.6(4) . 5_676 ?
B1 F2 F1 58.4(3) . 5_676 ?
F4 F2 F1 107.5(4) 5_676 5_676 ?
B1 F3 F3 56.2(3) . 5_676 ?
B1 F3 F1 51.0(2) . 5_676 ?
F3 F3 F1 90.2(3) 5_676 5_676 ?
F2 F4 B1 57.0(3) 5_676 . ?
F2 F4 F1 99.5(4) 5_676 5_676 ?
B1 F4 F1 51.5(2) . 5_676 ?
Cl1 O2 C17 13.2(7) . . ?
N1 N1 C7 108.28(15) 5_675 . ?
N1 N1 C9 118.83(16) 5_675 . ?
C7 N1 C9 131.9(2) . . ?
C2 C1 C6 118.1(3) . . ?
C2 C1 P1 120.0(2) . . ?
C6 C1 P1 121.8(2) . . ?
C3 C2 C1 120.2(3) . . ?
C3 C2 C7 119.9(3) . . ?
C1 C2 C7 119.9(2) . . ?
C4 C3 C2 120.1(3) . . ?
C5 C4 C3 119.6(3) . . ?
C6 C5 C4 120.5(3) . . ?
C5 C6 C1 120.9(3) . . ?
N1 C7 C8 109.7(3) . . ?
N1 C7 C2 121.0(2) . . ?
C8 C7 C2 129.2(3) . . ?
C7 C8 C7 104.0(3) 5_675 . ?
C7 C8 Fe1 127.98(17) 5_675 . ?
C7 C8 Fe1 127.98(17) . . ?
C11 C10 C12 109.0(3) . . ?
C11 C10 P1 113.5(2) . . ?
C12 C10 P1 112.9(2) . . ?
C14 C13 C15 112.2(3) . . ?
C14 C13 P1 113.1(2) . . ?
C15 C13 P1 110.7(2) . . ?
O1 C16 Fe1 180.0 . . ?
Cl1 C17 O2 10.5(5) . . ?
Cl1 C17 Fe1 173.1(9) . . ?
O2 C17 Fe1 176.4(8) . . ?
F1 B1 F1 176.0(7) . 5_676 ?
F1 B1 F2 116.3(4) . . ?
F1 B1 F2 63.0(4) 5_676 . ?
F1 B1 F2 63.0(4) . 5_676 ?
F1 B1 F2 116.3(4) 5_676 5_676 ?
F2 B1 F2 163.2(7) . 5_676 ?
F1 B1 F3 72.2(4) . 5_676 ?
F1 B1 F3 111.3(4) 5_676 5_676 ?
F2 B1 F3 83.1(4) . 5_676 ?
F2 B1 F3 111.3(4) 5_676 5_676 ?
F1 B1 F3 111.3(4) . . ?
F1 B1 F3 72.2(4) 5_676 . ?
F2 B1 F3 111.3(4) . . ?
F2 B1 F3 83.1(3) 5_676 . ?
F3 B1 F3 67.5(5) 5_676 . ?
F1 B1 F4 106.2(4) . . ?
F1 B1 F4 70.8(3) 5_676 . ?
F2 B1 F4 108.5(4) . . ?
F2 B1 F4 58.3(3) 5_676 . ?
F3 B1 F4 167.1(4) 5_676 . ?
F3 B1 F4 102.1(3) . . ?
F1 B1 F4 70.8(3) . 5_676 ?
F1 B1 F4 106.2(4) 5_676 5_676 ?
F2 B1 F4 58.3(3) . 5_676 ?
F2 B1 F4 108.5(4) 5_676 5_676 ?
F3 B1 F4 102.1(3) 5_676 5_676 ?
F3 B1 F4 167.1(4) . 5_676 ?
F4 B1 F4 89.1(5) . 5_676 ?

loop_
_geom_bond_atom_site_label_1
_geom_bond_atom_site_label_2
_geom_bond_distance
_geom_bond_site_symmetry_2
_geom_bond_publ_flag
Fe1 C17 1.693(9) . ?
Fe1 C17 1.693(9) 5_675 ?
Fe1 C16 1.803(5) . ?
Fe1 C8 1.999(4) . ?
Fe1 P1 2.2849(8) 5_675 ?
Fe1 P1 2.2849(8) . ?
Fe1 Cl1 2.394(3) . ?
Fe1 Cl1 2.394(3) 5_675 ?
Cl1 O2 0.561(6) . ?
Cl1 C17 0.705(8) . ?
P1 C1 1.844(3) . ?
P1 C10 1.859(3) . ?
P1 C13 1.867(3) . ?
F1 B1 1.339(5) . ?
F1 F2 1.402(7) 5_676 ?
F1 F4 1.616(7) 5_676 ?
F1 F3 1.641(7) 5_676 ?
F2 B1 1.342(5) . ?
F2 F4 1.361(7) 5_676 ?
F2 F1 1.402(7) 5_676 ?
F3 B1 1.441(6) . ?
F3 F3 1.602(11) 5_676 ?
F3 F1 1.641(7) 5_676 ?
F4 F2 1.362(7) 5_676 ?
F4 B1 1.446(6) . ?
F4 F1 1.616(8) 5_676 ?
O1 C16 1.146(7) . ?
O2 C17 1.239(9) . ?
N1 N1 1.351(5) 5_675 ?
N1 C7 1.362(4) . ?
N1 C9 1.472(4) . ?
C1 C2 1.408(4) . ?
C1 C6 1.411(4) . ?
C2 C3 1.401(4) . ?
C2 C7 1.479(4) . ?
C3 C4 1.399(4) . ?
C4 C5 1.388(5) . ?
C5 C6 1.384(5) . ?
C7 C8 1.399(4) . ?
C8 C7 1.399(4) 5_675 ?
C10 C11 1.528(4) . ?
C10 C12 1.539(4) . ?
C13 C14 1.525(6) . ?
C13 C15 1.530(5) . ?
B1 F1 1.339(5) 5_676 ?
B1 F2 1.342(5) 5_676 ?
B1 F3 1.441(6) 5_676 ?
B1 F4 1.446(6) 5_676 ?
